data_7055315
loop_
_publ_author_name
'Konarev, Dmitri V.'
'Khasanov, Salavat S.'
'Kuz`min, Alexey V.'
'Otsuka, Akihiro'
'Yamochi, Hideki'
'Saito, Gunzi'
'Lyubovskaya, Rimma N.'

_publ_section_title
;
 Effective magnetic coupling with strong spin frustration in
 (Ph3MeP+)(C60&#x2022;&#xF02D;) and reversible C60&#x2022;&#xF02D;
 dimerization in (Ph3MeP+)(C60&#x2022;&#xF02D;)&#xF0D7;C6H5CN . Effect of
 solvent on structure and properties
;
_journal_name_full 'New J. Chem.'
_journal_paper_doi 10.1039/C5NJ02886H
_journal_year 2016
_chemical_compound_source no
_chemical_formula_moiety 'C120, 2(C19 H18 P), 2(C7 H5 N)'
_chemical_formula_sum 'C172 H46 N2 P2'
_chemical_formula_weight 2202.05
_chemical_melting_point ?
_chemical_name_common no
_chemical_name_systematic 'fullerene C60 salt with triphenylmethylphosphonium cations, benzonitrile solvate'
_chemical_properties_physical Air-sensitive
_space_group_crystal_system triclinic
_space_group_IT_number 2
_space_group_name_Hall '-P 1'
_space_group_name_H-M_alt 'P -1'
_symmetry_space_group_name_Hall '-P 1'
_symmetry_space_group_name_H-M 'P -1'
_atom_sites_solution_hydrogens geom
_atom_sites_solution_primary direct
_atom_sites_solution_secondary difmap
_audit_creation_method SHELXL-2013
_audit_update_record
;
2016-01-14 deposited with the CCDC.
2016-01-18 downloaded from the CCDC.
;
_cell_angle_alpha 101.006(11)
_cell_angle_beta 113.801(13)
_cell_angle_gamma 90.849(11)
_cell_formula_units_Z 1
_cell_length_a 12.5760(18)
_cell_length_b 13.8505(17)
_cell_length_c 15.035(2)
_cell_measurement_reflns_used 3655
_cell_measurement_temperature 120(2)
_cell_measurement_theta_max 29.0590
_cell_measurement_theta_min 1.4520
_cell_volume 2339.7(6)
_computing_cell_refinement
;
CrysAlisPro, Agilent Technologies,
Version 1.171.37.34 (release 22-05-2014 CrysAlis171 .NET)
(compiled May 22 2014,16:03:01)
;
_computing_data_collection
;
CrysAlisPro, Agilent Technologies,
Version 1.171.37.34 (release 22-05-2014 CrysAlis171 .NET)
(compiled May 22 2014,16:03:01)
;
_computing_data_reduction
;
CrysAlisPro, Agilent Technologies,
Version 1.171.37.34 (release 22-05-2014 CrysAlis171 .NET)
(compiled May 22 2014,16:03:01)
;
_computing_molecular_graphics WinGX
_computing_publication_material WinGX
_computing_structure_refinement 'SHELXL-2013 (Sheldrick, 2013)'
_computing_structure_solution 'SHELXL-2013 (Sheldrick, 2013)'
_diffrn_ambient_temperature 120(2)
_diffrn_detector_area_resol_mean 10.4752
_diffrn_measured_fraction_theta_full 0.999
_diffrn_measured_fraction_theta_max 0.832
_diffrn_measurement_device_type 'Xcalibur, Ruby, Gemini'
_diffrn_measurement_method '\w scans'
_diffrn_radiation_type MoK\a
_diffrn_radiation_wavelength 0.71073
_diffrn_reflns_av_R_equivalents 0.0830
_diffrn_reflns_av_unetI/netI 0.1621
_diffrn_reflns_laue_measured_fraction_full 0.999
_diffrn_reflns_laue_measured_fraction_max 0.832
_diffrn_reflns_limit_h_max 12
_diffrn_reflns_limit_h_min -17
_diffrn_reflns_limit_k_max 19
_diffrn_reflns_limit_k_min -18
_diffrn_reflns_limit_l_max 20
_diffrn_reflns_limit_l_min -18
_diffrn_reflns_number 23224
_diffrn_reflns_point_group_measured_fraction_full 0.999
_diffrn_reflns_point_group_measured_fraction_max 0.832
_diffrn_reflns_theta_full 26.000
_diffrn_reflns_theta_max 29.758
_diffrn_reflns_theta_min 1.506
_exptl_absorpt_coefficient_mu 0.122
_exptl_absorpt_correction_T_max 1.00000
_exptl_absorpt_correction_T_min 0.69167
_exptl_absorpt_correction_type multi-scan
_exptl_absorpt_process_details
;
CrysAlisPro, Agilent Technologies,
Version 1.171.36.32 (release 02-08-2013 CrysAlis171 .NET)
(compiled Aug  2 2013,16:46:58)
Empirical absorption correction using spherical harmonics,
 implemented in SCALE3 ABSPACK scaling algorithm.
;
_exptl_crystal_colour red
_exptl_crystal_density_diffrn 1.563
_exptl_crystal_description plate
_exptl_crystal_F_000 1122
_exptl_crystal_preparation 'Magnetic properties'
_exptl_crystal_recrystallization_method 'Re-crystallisation from solvent: dichlorobenzene/benzonitrile'
_exptl_crystal_size_max 0.523
_exptl_crystal_size_mid 0.280
_exptl_crystal_size_min 0.027
_refine_diff_density_max 0.334
_refine_diff_density_min -0.365
_refine_diff_density_rms 0.059
_refine_ls_extinction_method none
_refine_ls_goodness_of_fit_ref 0.976
_refine_ls_hydrogen_treatment constr
_refine_ls_matrix_type full
_refine_ls_number_parameters 800
_refine_ls_number_reflns 11111
_refine_ls_number_restraints 1263
_refine_ls_restrained_S_all 0.928
_refine_ls_R_factor_all 0.1885
_refine_ls_R_factor_gt 0.0719
_refine_ls_shift/su_max 0.001
_refine_ls_shift/su_mean 0.000
_refine_ls_structure_factor_coef Fsqd
_refine_ls_weighting_details
;
 w=1/[\s^2^(Fo^2^)+(0.0415P)^2^]
 where P=(Fo^2^+2Fc^2^)/3
;
_refine_ls_weighting_scheme calc
_refine_ls_wR_factor_gt 0.1194
_refine_ls_wR_factor_ref 0.1662
_reflns_Friedel_coverage 0.000
_reflns_number_gt 4848
_reflns_number_total 11111
_reflns_threshold_expression 'I > 2\s(I)'
_cod_data_source_file c5nj02886h2.cif
_cod_data_source_block added_by_encifer
_cod_depositor_comments
;
The following automatic conversions were performed:

'_chemical_melting_point' value 'not measured' was changed to '?' -
the value is undefined or not given.

Automatic conversion script
Id: cif_fix_values 4268 2015-11-12 08:31:59Z antanas 
;
_cod_original_cell_volume 2339.8(6)
_cod_database_code 7055315
_shelx_space_group_comment
;
The symmetry employed for this shelxl refinement is uniquely defined
by the following loop, which should always be used as a source of
symmetry information in preference to the above space-group names.
They are only intended as comments.
;
_shelx_estimated_absorpt_t_min 0.939
_shelx_estimated_absorpt_t_max 0.997
_shelxl_version_number 2013-2

loop_
_space_group_symop_operation_xyz
'x, y, z'
'-x, -y, -z'

loop_
_atom_site_label
_atom_site_type_symbol
_atom_site_fract_x
_atom_site_fract_y
_atom_site_fract_z
_atom_site_U_iso_or_equiv
_atom_site_adp_type
_atom_site_occupancy
_atom_site_site_symmetry_order
_atom_site_calc_flag
_atom_site_refinement_flags_posn
_atom_site_refinement_flags_adp
_atom_site_refinement_flags_occupancy
_atom_site_disorder_assembly
_atom_site_disorder_group
C401 C 0.2332(9) 0.8647(6) 0.3666(6) 0.0326(14) Uani 0.540(3) 1 d . U P A 1
C402 C 0.3152(6) 0.9274(5) 0.3555(6) 0.0272(14) Uani 0.540(3) 1 d . U P A 1
C403 C 0.4306(5) 0.9108(4) 0.4143(4) 0.0338(11) Uani 0.540(3) 1 d . U P A 1
C404 C 0.4239(7) 0.8381(5) 0.4714(5) 0.0288(13) Uani 0.540(3) 1 d . U P A 1
C405 C 0.3000(8) 0.8054(6) 0.4389(5) 0.0365(14) Uani 0.540(3) 1 d . U P A 1
C406 C 0.1348(7) 0.8176(6) 0.2860(6) 0.0338(16) Uani 0.540(3) 1 d . U P A 1
C407 C 0.0926(6) 0.7184(6) 0.2768(6) 0.0291(13) Uani 0.540(3) 1 d . U P A 1
C408 C 0.0421(6) 0.6716(5) 0.1722(6) 0.0275(13) Uani 0.540(3) 1 d . U P A 1
C409 C 0.0440(6) 0.7460(5) 0.1161(5) 0.0300(14) Uani 0.540(3) 1 d . U P A 1
C410 C 0.1022(6) 0.8359(5) 0.1871(5) 0.0296(13) Uani 0.540(3) 1 d . U P A 1
C411 C 0.2884(6) 0.9440(5) 0.2579(6) 0.0309(13) Uani 0.540(3) 1 d . U P A 1
C412 C 0.1804(5) 0.8996(4) 0.1734(5) 0.0321(12) Uani 0.540(3) 1 d . U P A 1
C413 C 0.2084(6) 0.8714(5) 0.0893(6) 0.0361(15) Uani 0.540(3) 1 d . U P A 1
C414 C 0.3291(6) 0.9013(4) 0.1166(5) 0.0365(12) Uani 0.540(3) 1 d . U P A 1
C415 C 0.3782(6) 0.9475(4) 0.2208(5) 0.0313(13) Uani 0.540(3) 1 d . U P A 1
C416 C 0.5187(5) 0.9113(4) 0.3810(4) 0.0327(12) Uani 0.540(3) 1 d . U P A 1
C417 C 0.4962(7) 0.9321(5) 0.2884(6) 0.029(2) Uani 0.540(3) 1 d . U P A 1
C418 C 0.5589(5) 0.8692(4) 0.2402(4) 0.0288(11) Uani 0.540(3) 1 d . U P A 1
C419 C 0.6270(5) 0.8119(4) 0.3108(4) 0.0299(11) Uani 0.540(3) 1 d . U P A 1
C420 C 0.6041(5) 0.8358(5) 0.3988(4) 0.0258(12) Uani 0.540(3) 1 d . U P A 1
C421 C 0.5021(6) 0.7671(5) 0.4864(5) 0.0269(13) Uani 0.540(3) 1 d . U P A 1
C422 C 0.5955(5) 0.7667(5) 0.4500(4) 0.0322(11) Uani 0.540(3) 1 d . U P A 1
C423 C 0.6115(5) 0.6680(5) 0.4179(4) 0.0342(13) Uani 0.540(3) 1 d . U P A 1
C424 C 0.5307(5) 0.6017(5) 0.4333(4) 0.0287(12) Uani 0.540(3) 1 d . U P A 1
C425 C 0.4651(6) 0.6653(5) 0.4754(4) 0.0339(13) Uani 0.540(3) 1 d . U P A 1
C427 C 0.3484(6) 0.6359(5) 0.4480(5) 0.0337(14) Uani 0.540(3) 1 d . U P A 1
C426 C 0.2639(8) 0.7085(6) 0.4323(5) 0.0313(14) Uani 0.540(3) 1 d . U P A 1
C428 C 0.2904(7) 0.5437(5) 0.3747(5) 0.0309(13) Uani 0.540(3) 1 d . U P A 1
C429 C 0.1729(6) 0.5633(7) 0.3096(6) 0.0295(16) Uani 0.540(3) 1 d . U P A 1
C430 C 0.1574(7) 0.6620(6) 0.3468(6) 0.0294(13) Uani 0.540(3) 1 d . U P A 1
C431 C 0.4470(9) 0.5230(5) 0.0837(6) 0.0326(14) Uani 0.540(3) 1 d . U P A 1
C432 C 0.3664(6) 0.4611(5) 0.0968(6) 0.0272(14) Uani 0.540(3) 1 d . U P A 1
C433 C 0.2506(5) 0.4776(4) 0.0382(4) 0.0338(11) Uani 0.540(3) 1 d . U P A 1
C434 C 0.2574(7) 0.5483(5) -0.0198(5) 0.0288(13) Uani 0.540(3) 1 d . U P A 1
C435 C 0.3793(8) 0.5809(6) 0.0122(5) 0.0365(14) Uani 0.540(3) 1 d . U P A 1
C436 C 0.5481(7) 0.5694(6) 0.1640(7) 0.0338(16) Uani 0.540(3) 1 d . U P A 1
C437 C 0.5903(6) 0.6689(6) 0.1738(6) 0.0291(13) Uani 0.540(3) 1 d . U P A 1
C438 C 0.6398(6) 0.7128(5) 0.2780(6) 0.0275(13) Uani 0.540(3) 1 d . U P A 1
C439 C 0.6356(6) 0.6404(5) 0.3335(5) 0.0300(14) Uani 0.540(3) 1 d . U P A 1
C440 C 0.5792(6) 0.5513(5) 0.2640(5) 0.0296(13) Uani 0.540(3) 1 d . U P A 1
C441 C 0.3954(6) 0.4414(5) 0.1944(6) 0.0309(13) Uani 0.540(3) 1 d . U P A 1
C442 C 0.5033(5) 0.4878(4) 0.2779(5) 0.0321(12) Uani 0.540(3) 1 d . U P A 1
C443 C 0.4753(6) 0.5144(5) 0.3629(6) 0.0361(15) Uani 0.540(3) 1 d . U P A 1
C444 C 0.3543(6) 0.4865(4) 0.3361(5) 0.0365(12) Uani 0.540(3) 1 d . U P A 1
C445 C 0.3047(6) 0.4414(4) 0.2309(5) 0.0313(13) Uani 0.540(3) 1 d . U P A 1
C446 C 0.1644(5) 0.4740(4) 0.0699(5) 0.0327(12) Uani 0.540(3) 1 d . U P A 1
C447 C 0.1890(6) 0.4587(4) 0.1666(5) 0.029(2) Uani 0.540(3) 1 d . U P A 1
C448 C 0.1258(5) 0.5205(4) 0.2113(4) 0.0288(11) Uani 0.540(3) 1 d . U P A 1
C449 C 0.0549(5) 0.5747(4) 0.1399(4) 0.0299(11) Uani 0.540(3) 1 d . U P A 1
C450 C 0.0591(4) 0.5381(4) 0.0422(4) 0.0258(12) Uani 0.540(3) 1 d . U P A 1
C451 C 0.1800(6) 0.6199(5) -0.0336(5) 0.0269(13) Uani 0.540(3) 1 d . U P A 1
C452 C 0.0858(5) 0.6199(4) -0.0019(4) 0.0322(11) Uani 0.540(3) 1 d . U P A 1
C453 C 0.0725(5) 0.7178(5) 0.0341(5) 0.0342(13) Uani 0.540(3) 1 d . U P A 1
C454 C 0.1540(5) 0.7848(5) 0.0204(4) 0.0287(12) Uani 0.540(3) 1 d . U P A 1
C455 C 0.2189(6) 0.7230(5) -0.0228(5) 0.0339(13) Uani 0.540(3) 1 d . U P A 1
C456 C 0.4191(8) 0.6776(6) 0.0193(5) 0.0313(14) Uani 0.540(3) 1 d . U P A 1
C457 C 0.3357(6) 0.7515(5) 0.0043(5) 0.0337(14) Uani 0.540(3) 1 d . U P A 1
C458 C 0.3935(6) 0.8435(5) 0.0762(5) 0.0309(13) Uani 0.540(3) 1 d . U P A 1
C459 C 0.5089(6) 0.8258(6) 0.1429(6) 0.0295(16) Uani 0.540(3) 1 d . U P A 1
C460 C 0.5256(7) 0.7227(6) 0.1044(6) 0.0294(13) Uani 0.540(3) 1 d . U P A 1
C501 C 0.64211(9) 0.68670(16) 0.32825(16) 0.0297(18) Uani 0.460(3) 1 d G U P A 2
C502 C 0.59980(12) 0.58850(15) 0.32420(15) 0.0296(14) Uani 0.460(3) 1 d G U P A 2
C503 C 0.55843(15) 0.59256(14) 0.40207(13) 0.0312(16) Uani 0.460(3) 1 d G U P A 2
C504 C 0.57459(14) 0.69288(15) 0.45393(10) 0.0295(15) Uani 0.460(3) 1 d G U P A 2
C505 C 0.62943(11) 0.75315(15) 0.40851(13) 0.0311(14) Uani 0.460(3) 1 d G U P A 2
C506 C 0.62616(11) 0.72035(17) 0.24039(17) 0.027(2) Uani 0.460(3) 1 d G U P A 2
C507 C 0.58883(13) 0.81709(15) 0.23136(16) 0.0347(15) Uani 0.460(3) 1 d G U P A 2
C508 C 0.50998(17) 0.81025(16) 0.12275(15) 0.028(3) Uani 0.460(3) 1 d G U P A 2
C509 C 0.48931(17) 0.70996(17) 0.07531(14) 0.034(3) Uani 0.460(3) 1 d G U P A 2
C510 C 0.56332(15) 0.65328(17) 0.14214(16) 0.036(3) Uani 0.460(3) 1 d G U P A 2
C511 C 0.54366(16) 0.52373(13) 0.23210(16) 0.0304(18) Uani 0.460(3) 1 d G U P A 2
C512 C 0.52601(17) 0.55472(15) 0.13999(16) 0.036(3) Uani 0.460(3) 1 d G U P A 2
C513 C 0.40784(19) 0.51553(13) 0.06617(14) 0.046(3) Uani 0.460(3) 1 d G U P A 2
C514 C 0.35979(19) 0.45451(10) 0.11604(15) 0.025(2) Uani 0.460(3) 1 d G U P A 2
C515 C 0.43880(18) 0.46202(10) 0.21623(16) 0.0292(18) Uani 0.460(3) 1 d G U P A 2
C516 C 0.46375(18) 0.53159(13) 0.38563(13) 0.036(3) Uani 0.460(3) 1 d G U P A 2
C517 C 0.39874(19) 0.46369(10) 0.28855(15) 0.0342(14) Uani 0.460(3) 1 d G U P A 2
C518 C 0.27529(19) 0.46416(10) 0.26441(15) 0.0341(18) Uani 0.460(3) 1 d G U P A 2
C519 C 0.25875(19) 0.52708(14) 0.34244(14) 0.034(2) Uani 0.460(3) 1 d G U P A 2
C520 C 0.37369(19) 0.57010(14) 0.41788(12) 0.0311(13) Uani 0.460(3) 1 d G U P A 2
C521 C 0.49365(18) 0.73021(15) 0.48728(7) 0.0256(18) Uani 0.460(3) 1 d G U P A 2
C522 C 0.3903(2) 0.66860(16) 0.46811(9) 0.0279(17) Uani 0.460(3) 1 d G U P A 2
C523 C 0.2922(2) 0.72619(16) 0.44259(11) 0.034(3) Uani 0.460(3) 1 d G U P A 2
C524 C 0.3328(2) 0.82722(15) 0.45027(11) 0.032(2) Uani 0.460(3) 1 d G U P A 2
C525 C 0.45987(18) 0.82860(14) 0.47227(8) 0.028(2) Uani 0.460(3) 1 d G U P A 2
C526 C 0.50894(17) 0.88563(12) 0.43294(11) 0.0326(15) Uani 0.460(3) 1 d G U P A 2
C527 C 0.59169(13) 0.85183(13) 0.39772(13) 0.0320(16) Uani 0.460(3) 1 d G U P A 2
C528 C 0.43706(18) 0.94299(9) 0.36155(14) 0.0316(14) Uani 0.460(3) 1 d G U P A 2
C529 C 0.47191(17) 0.93737(10) 0.27547(15) 0.030(3) Uani 0.460(3) 1 d G U P A 2
C530 C 0.57587(14) 0.87849(13) 0.30665(15) 0.0347(15) Uani 0.460(3) 1 d G U P A 2
C531 C 0.03474(9) 0.70704(16) 0.12286(16) 0.0297(18) Uani 0.460(3) 1 d G U P A 2
C532 C 0.07609(12) 0.80762(15) 0.12899(16) 0.0296(14) Uani 0.460(3) 1 d G U P A 2
C533 C 0.11758(15) 0.80365(15) 0.05120(13) 0.0312(16) Uani 0.460(3) 1 d G U P A 2
C534 C 0.10036(14) 0.70137(15) 0.00120(10) 0.0295(15) Uani 0.460(3) 1 d G U P A 2
C535 C 0.04476(11) 0.64337(16) 0.04122(13) 0.0311(14) Uani 0.460(3) 1 d G U P A 2
C536 C 0.04661(11) 0.67666(17) 0.21124(17) 0.027(2) Uani 0.460(3) 1 d G U P A 2
C537 C 0.08479(13) 0.57920(15) 0.21984(16) 0.0347(15) Uani 0.460(3) 1 d G U P A 2
C538 C 0.16685(17) 0.58353(16) 0.32507(15) 0.028(3) Uani 0.460(3) 1 d G U P A 2
C539 C 0.18390(18) 0.68537(17) 0.37305(14) 0.034(3) Uani 0.460(3) 1 d G U P A 2
C540 C 0.10935(15) 0.74150(17) 0.30543(16) 0.036(3) Uani 0.460(3) 1 d G U P A 2
C541 C 0.13219(16) 0.87168(13) 0.21953(16) 0.0304(18) Uani 0.460(3) 1 d G U P A 2
C542 C 0.14671(17) 0.83953(15) 0.31088(16) 0.036(3) Uani 0.460(3) 1 d G U P A 2
C543 C 0.26456(19) 0.88010(13) 0.38485(14) 0.046(3) Uani 0.460(3) 1 d G U P A 2
C544 C 0.31489(19) 0.94267(9) 0.33488(15) 0.025(2) Uani 0.460(3) 1 d G U P A 2
C545 C 0.23631(18) 0.93490(10) 0.23721(16) 0.0292(18) Uani 0.460(3) 1 d G U P A 2
C546 C 0.21098(18) 0.86452(13) 0.06644(13) 0.036(3) Uani 0.460(3) 1 d G U P A 2
C547 C 0.27500(18) 0.93138(10) 0.16390(15) 0.0342(14) Uani 0.460(3) 1 d G U P A 2
C548 C 0.39981(18) 0.93194(10) 0.18685(15) 0.0341(18) Uani 0.460(3) 1 d G U P A 2
C549 C 0.41425(18) 0.86865(14) 0.10872(14) 0.034(2) Uani 0.460(3) 1 d G U P A 2
C550 C 0.30077(19) 0.82537(15) 0.03297(12) 0.0311(13) Uani 0.460(3) 1 d G U P A 2
C551 C 0.18125(18) 0.66380(16) -0.03607(7) 0.0256(18) Uani 0.460(3) 1 d G U P A 2
C552 C 0.28346(19) 0.72553(16) -0.01769(9) 0.0279(17) Uani 0.460(3) 1 d G U P A 2
C553 C 0.38148(19) 0.66972(17) 0.00663(11) 0.034(3) Uani 0.460(3) 1 d G U P A 2
C554 C 0.3408(2) 0.56815(15) 0.00099(10) 0.032(2) Uani 0.460(3) 1 d G U P A 2
C555 C 0.21512(18) 0.56700(14) -0.02143(8) 0.028(2) Uani 0.460(3) 1 d G U P A 2
C556 C 0.05626(14) 0.53062(15) 0.03474(14) 0.0326(15) Uani 0.460(3) 1 d G U P A 2
C557 C 0.16363(17) 0.50930(12) 0.01722(11) 0.0320(16) Uani 0.460(3) 1 d G U P A 2
C558 C 0.23712(18) 0.45649(9) 0.08935(14) 0.0316(14) Uani 0.460(3) 1 d G U P A 2
C559 C 0.20130(17) 0.46077(10) 0.17089(15) 0.030(3) Uani 0.460(3) 1 d G U P A 2
C560 C 0.09564(14) 0.51582(13) 0.14461(16) 0.0347(15) Uani 0.460(3) 1 d G U P A 2
C101 C -0.0279(3) 1.1229(2) 0.27272(17) 0.0310(8) Uani 1 1 d . . . . .
C106 C 0.0872(3) 1.1012(2) 0.31828(18) 0.0372(8) Uani 1 1 d . . . . .
H106 H 0.1033 1.0415 0.3412 0.045 Uiso 1 1 calc R U . . .
C102 C -0.0514(3) 1.2105(2) 0.23928(17) 0.0411(9) Uani 1 1 d . . . . .
H102 H -0.1297 1.2254 0.2082 0.049 Uiso 1 1 calc R U . . .
C105 C 0.1782(3) 1.1678(2) 0.32994(19) 0.0437(9) Uani 1 1 d . . . . .
H105 H 0.2568 1.1535 0.3608 0.052 Uiso 1 1 calc R U . . .
C104 C 0.1547(3) 1.2540(3) 0.2970(2) 0.0490(10) Uani 1 1 d . . . . .
H104 H 0.2174 1.2990 0.3053 0.059 Uiso 1 1 calc R U . . .
C103 C 0.0408(3) 1.2763(2) 0.25159(19) 0.0482(10) Uani 1 1 d . . . . .
H103 H 0.0256 1.3362 0.2289 0.058 Uiso 1 1 calc R U . . .
P101 P -0.14429(7) 1.03280(6) 0.25083(6) 0.0337(2) Uani 1 1 d . . . . .
C110 C -0.4769(3) 1.1840(2) 0.2021(2) 0.0408(9) Uani 1 1 d . . . . .
H110 H -0.5452 1.2169 0.1925 0.049 Uiso 1 1 calc R U . . .
C111 C -0.4646(3) 1.1274(2) 0.1220(2) 0.0402(9) Uani 1 1 d . . . . .
H111 H -0.5243 1.1207 0.0567 0.048 Uiso 1 1 calc R U . . .
C108 C -0.2899(3) 1.1470(2) 0.3121(2) 0.0404(9) Uani 1 1 d . . . . .
H108 H -0.2303 1.1540 0.3774 0.048 Uiso 1 1 calc R U . . .
C112 C -0.3638(3) 1.0798(2) 0.1372(2) 0.0344(8) Uani 1 1 d . . . . .
H112 H -0.3552 1.0400 0.0821 0.041 Uiso 1 1 calc R U . . .
C115 C -0.2366(3) 0.7791(3) 0.0436(3) 0.0578(11) Uani 1 1 d . . . . .
H115 H -0.2701 0.7142 0.0349 0.069 Uiso 1 1 calc R U . . .
C118 C -0.1390(3) 0.9672(2) 0.0683(2) 0.0491(10) Uani 1 1 d . . . . .
H118 H -0.1054 1.0320 0.0769 0.059 Uiso 1 1 calc R U . . .
C116 C -0.2103(3) 0.8039(3) -0.0294(3) 0.0493(10) Uani 1 1 d . . . . .
H116 H -0.2259 0.7559 -0.0886 0.059 Uiso 1 1 calc R U . . .
C109 C -0.3900(3) 1.1931(3) 0.2969(2) 0.0456(9) Uani 1 1 d . . . . .
H109 H -0.3995 1.2316 0.3522 0.055 Uiso 1 1 calc R U . . .
C117 C -0.1613(3) 0.8980(3) -0.0183(3) 0.0551(11) Uani 1 1 d . . . . .
H117 H -0.1431 0.9148 -0.0693 0.066 Uiso 1 1 calc R U . . .
C114 C -0.2149(3) 0.8473(2) 0.1290(3) 0.0488(10) Uani 1 1 d . . . . .
H114 H -0.2336 0.8297 0.1795 0.059 Uiso 1 1 calc R U . . .
C113 C -0.1654(3) 0.9426(2) 0.1426(2) 0.0347(8) Uani 1 1 d . . . . .
C107 C -0.2766(3) 1.0901(2) 0.2315(2) 0.0317(8) Uani 1 1 d . . . . .
C119 C -0.1064(3) 0.9756(2) 0.3549(2) 0.0419(9) Uani 1 1 d . . . . .
H00A H -0.1704 0.9265 0.3427 0.063 Uiso 1 1 calc R U . . .
H00B H -0.0928 1.0260 0.4149 0.063 Uiso 1 1 calc R U . . .
H00C H -0.0353 0.9429 0.3642 0.063 Uiso 1 1 calc R U . . .
C206 C 0.1140(3) 0.4308(3) 0.6762(2) 0.0392(9) Uani 1 1 d . . . . .
H206 H 0.0951 0.3957 0.7172 0.047 Uiso 1 1 calc R U . . .
C204 C 0.1892(3) 0.5787(3) 0.6525(3) 0.0472(9) Uani 1 1 d . . . . .
H204 H 0.2216 0.6458 0.6776 0.057 Uiso 1 1 calc R U . . .
C205 C 0.1621(3) 0.5276(3) 0.7123(3) 0.0436(9) Uani 1 1 d . . . . .
H205 H 0.1768 0.5594 0.7786 0.052 Uiso 1 1 calc R U . . .
C202 C 0.1214(3) 0.4364(3) 0.5197(2) 0.0423(9) Uani 1 1 d . . . . .
H202 H 0.1075 0.4051 0.4535 0.051 Uiso 1 1 calc R U . . .
C203 C 0.1694(3) 0.5331(3) 0.5575(3) 0.0447(9) Uani 1 1 d . . . . .
H203 H 0.1890 0.5686 0.5171 0.054 Uiso 1 1 calc R U . . .
C201 C 0.0933(3) 0.3849(2) 0.5798(2) 0.0362(8) Uani 1 1 d . . . . .
N2 N 0.0013(3) 0.2040(3) 0.5119(2) 0.0631(10) Uani 1 1 d . . . . .
C207 C 0.0428(3) 0.2839(3) 0.5425(3) 0.0443(9) Uani 1 1 d . . . . .

loop_
_atom_site_aniso_label
_atom_site_aniso_U_11
_atom_site_aniso_U_22
_atom_site_aniso_U_33
_atom_site_aniso_U_23
_atom_site_aniso_U_13
_atom_site_aniso_U_12
C401 0.036(3) 0.034(3) 0.026(3) 0.003(2) 0.013(2) 0.011(2)
C402 0.029(3) 0.026(3) 0.026(2) 0.008(2) 0.011(2) -0.002(2)
C403 0.031(3) 0.023(2) 0.037(3) -0.004(2) 0.008(2) -0.005(2)
C404 0.031(3) 0.031(3) 0.025(3) -0.002(2) 0.015(2) -0.004(3)
C405 0.035(3) 0.042(3) 0.030(3) 0.001(3) 0.014(2) -0.001(3)
C406 0.026(3) 0.038(3) 0.034(3) -0.009(3) 0.016(2) 0.003(2)
C407 0.017(2) 0.042(3) 0.028(3) 0.006(3) 0.009(2) 0.004(2)
C408 0.016(2) 0.034(3) 0.038(4) 0.015(2) 0.014(2) 0.000(2)
C409 0.015(3) 0.034(3) 0.036(3) 0.010(2) 0.005(2) 0.005(2)
C410 0.019(3) 0.029(3) 0.036(3) 0.000(3) 0.009(2) 0.005(2)
C411 0.020(3) 0.022(2) 0.039(3) -0.003(2) 0.004(2) -0.004(2)
C412 0.019(2) 0.025(2) 0.046(3) 0.011(2) 0.006(2) 0.005(2)
C413 0.032(4) 0.028(3) 0.039(3) 0.015(2) 0.002(3) 0.001(3)
C414 0.030(3) 0.029(3) 0.045(3) 0.013(2) 0.008(2) -0.011(2)
C415 0.029(3) 0.021(2) 0.042(3) 0.009(2) 0.012(2) -0.003(2)
C416 0.023(2) 0.026(2) 0.036(3) -0.003(2) 0.003(2) -0.012(2)
C417 0.015(3) 0.022(4) 0.039(4) 0.013(3) -0.003(3) -0.013(2)
C418 0.021(2) 0.025(2) 0.036(3) 0.000(2) 0.010(2) -0.0121(19)
C419 0.014(2) 0.037(3) 0.034(2) 0.003(2) 0.0082(19) -0.0076(19)
C420 0.011(2) 0.021(3) 0.035(3) 0.002(2) 0.001(2) -0.008(2)
C421 0.022(3) 0.025(3) 0.025(3) 0.001(2) 0.003(2) -0.004(2)
C422 0.016(2) 0.035(3) 0.033(2) 0.002(2) -0.0006(18) -0.005(2)
C423 0.021(2) 0.033(3) 0.036(3) 0.007(2) -0.002(2) 0.001(2)
C424 0.021(2) 0.035(3) 0.028(2) 0.010(2) 0.006(2) 0.005(2)
C425 0.033(3) 0.037(3) 0.028(2) 0.006(2) 0.009(2) -0.004(3)
C427 0.032(3) 0.041(3) 0.028(3) 0.008(2) 0.012(2) -0.009(3)
C426 0.025(3) 0.045(3) 0.028(3) 0.010(3) 0.015(2) 0.002(3)
C428 0.030(3) 0.030(3) 0.034(3) 0.011(2) 0.012(2) -0.002(2)
C429 0.021(3) 0.038(3) 0.031(3) 0.004(3) 0.014(3) -0.004(3)
C430 0.019(3) 0.042(3) 0.029(3) 0.003(2) 0.013(2) -0.011(2)
C431 0.036(3) 0.034(3) 0.026(3) 0.003(2) 0.013(2) 0.011(2)
C432 0.029(3) 0.026(3) 0.026(2) 0.008(2) 0.011(2) -0.002(2)
C433 0.031(3) 0.023(2) 0.037(3) -0.004(2) 0.008(2) -0.005(2)
C434 0.031(3) 0.031(3) 0.025(3) -0.002(2) 0.015(2) -0.004(3)
C435 0.035(3) 0.042(3) 0.030(3) 0.001(3) 0.014(2) -0.001(3)
C436 0.026(3) 0.038(3) 0.034(3) -0.009(3) 0.016(2) 0.003(2)
C437 0.017(2) 0.042(3) 0.028(3) 0.006(3) 0.009(2) 0.004(2)
C438 0.016(2) 0.034(3) 0.038(4) 0.015(2) 0.014(2) 0.000(2)
C439 0.015(3) 0.034(3) 0.036(3) 0.010(2) 0.005(2) 0.005(2)
C440 0.019(3) 0.029(3) 0.036(3) 0.000(3) 0.009(2) 0.005(2)
C441 0.020(3) 0.022(2) 0.039(3) -0.003(2) 0.004(2) -0.004(2)
C442 0.019(2) 0.025(2) 0.046(3) 0.011(2) 0.006(2) 0.005(2)
C443 0.032(4) 0.028(3) 0.039(3) 0.015(2) 0.002(3) 0.001(3)
C444 0.030(3) 0.029(3) 0.045(3) 0.013(2) 0.008(2) -0.011(2)
C445 0.029(3) 0.021(2) 0.042(3) 0.009(2) 0.012(2) -0.003(2)
C446 0.023(2) 0.026(2) 0.036(3) -0.003(2) 0.003(2) -0.012(2)
C447 0.015(3) 0.022(4) 0.039(4) 0.013(3) -0.003(3) -0.013(2)
C448 0.021(2) 0.025(2) 0.036(3) 0.000(2) 0.010(2) -0.0121(19)
C449 0.014(2) 0.037(3) 0.034(2) 0.003(2) 0.0082(19) -0.0076(19)
C450 0.011(2) 0.021(3) 0.035(3) 0.002(2) 0.001(2) -0.008(2)
C451 0.022(3) 0.025(3) 0.025(3) 0.001(2) 0.003(2) -0.004(2)
C452 0.016(2) 0.035(3) 0.033(2) 0.002(2) -0.0006(18) -0.005(2)
C453 0.021(2) 0.033(3) 0.036(3) 0.007(2) -0.002(2) 0.001(2)
C454 0.021(2) 0.035(3) 0.028(2) 0.010(2) 0.006(2) 0.005(2)
C455 0.033(3) 0.037(3) 0.028(2) 0.006(2) 0.009(2) -0.004(3)
C456 0.025(3) 0.045(3) 0.028(3) 0.010(3) 0.015(2) 0.002(3)
C457 0.032(3) 0.041(3) 0.028(3) 0.008(2) 0.012(2) -0.009(3)
C458 0.030(3) 0.030(3) 0.034(3) 0.011(2) 0.012(2) -0.002(2)
C459 0.021(3) 0.038(3) 0.031(3) 0.004(3) 0.014(3) -0.004(3)
C460 0.019(3) 0.042(3) 0.029(3) 0.003(2) 0.013(2) -0.011(2)
C501 0.011(3) 0.036(5) 0.035(4) 0.010(3) 0.002(3) 0.001(3)
C502 0.018(3) 0.033(4) 0.032(3) 0.003(3) 0.006(3) 0.001(3)
C503 0.021(3) 0.031(3) 0.037(4) 0.011(3) 0.004(3) 0.007(3)
C504 0.021(3) 0.029(4) 0.027(3) 0.006(3) -0.002(2) -0.003(3)
C505 0.016(3) 0.040(4) 0.029(3) -0.001(3) 0.006(2) -0.002(2)
C506 0.013(3) 0.039(4) 0.040(5) 0.023(3) 0.016(3) 0.004(3)
C507 0.024(3) 0.038(4) 0.038(4) -0.005(3) 0.014(3) -0.014(3)
C508 0.020(4) 0.036(5) 0.026(4) 0.001(3) 0.011(3) -0.012(3)
C509 0.020(5) 0.045(5) 0.038(5) 0.011(4) 0.013(4) 0.003(4)
C510 0.024(4) 0.054(5) 0.033(5) 0.009(4) 0.016(3) 0.003(4)
C511 0.019(3) 0.027(4) 0.038(4) 0.001(3) 0.006(3) 0.002(3)
C512 0.044(6) 0.033(4) 0.033(5) -0.002(4) 0.023(5) 0.011(4)
C513 0.035(5) 0.050(5) 0.048(5) -0.003(4) 0.019(4) 0.007(4)
C514 0.035(4) 0.016(3) 0.026(5) -0.003(3) 0.018(3) -0.001(3)
C515 0.018(4) 0.018(3) 0.047(5) 0.008(3) 0.009(4) -0.001(3)
C516 0.038(5) 0.032(4) 0.032(4) 0.014(3) 0.005(3) 0.003(4)
C517 0.031(3) 0.026(3) 0.034(3) 0.008(2) 0.002(3) 0.001(3)
C518 0.032(4) 0.025(3) 0.042(4) 0.006(3) 0.013(3) -0.009(3)
C519 0.047(5) 0.031(4) 0.026(4) 0.002(3) 0.018(4) -0.013(3)
C520 0.031(3) 0.035(3) 0.024(3) 0.009(2) 0.006(3) -0.003(3)
C521 0.026(4) 0.018(4) 0.023(3) 0.002(3) 0.002(3) -0.002(3)
C522 0.025(4) 0.032(4) 0.026(3) 0.007(3) 0.010(4) -0.006(4)
C523 0.026(4) 0.045(5) 0.039(4) 0.006(3) 0.024(3) -0.001(3)
C524 0.035(5) 0.027(4) 0.028(4) -0.002(3) 0.011(3) 0.002(4)
C525 0.028(4) 0.022(4) 0.031(4) -0.007(3) 0.014(3) 0.001(3)
C526 0.033(4) 0.031(3) 0.023(3) -0.008(3) 0.008(3) -0.008(3)
C527 0.025(3) 0.029(3) 0.030(3) 0.002(3) 0.002(3) -0.003(3)
C528 0.029(3) 0.023(3) 0.031(3) 0.000(2) 0.003(3) -0.008(2)
C529 0.024(5) 0.022(5) 0.038(6) -0.007(4) 0.015(4) -0.006(3)
C530 0.020(3) 0.040(4) 0.038(4) -0.001(3) 0.011(3) -0.016(3)
C531 0.011(3) 0.036(5) 0.035(4) 0.010(3) 0.002(3) 0.001(3)
C532 0.018(3) 0.033(4) 0.032(3) 0.003(3) 0.006(3) 0.001(3)
C533 0.021(3) 0.031(3) 0.037(4) 0.011(3) 0.004(3) 0.007(3)
C534 0.021(3) 0.029(4) 0.027(3) 0.006(3) -0.002(2) -0.003(3)
C535 0.016(3) 0.040(4) 0.029(3) -0.001(3) 0.006(2) -0.002(2)
C536 0.013(3) 0.039(4) 0.040(5) 0.023(3) 0.016(3) 0.004(3)
C537 0.024(3) 0.038(4) 0.038(4) -0.005(3) 0.014(3) -0.014(3)
C538 0.020(4) 0.036(5) 0.026(4) 0.001(3) 0.011(3) -0.012(3)
C539 0.020(5) 0.045(5) 0.038(5) 0.011(4) 0.013(4) 0.003(4)
C540 0.024(4) 0.054(5) 0.033(5) 0.009(4) 0.016(3) 0.003(4)
C541 0.019(3) 0.027(4) 0.038(4) 0.001(3) 0.006(3) 0.002(3)
C542 0.044(6) 0.033(4) 0.033(5) -0.002(4) 0.023(5) 0.011(4)
C543 0.035(5) 0.050(5) 0.048(5) -0.003(4) 0.019(4) 0.007(4)
C544 0.035(4) 0.016(3) 0.026(5) -0.003(3) 0.018(3) -0.001(3)
C545 0.018(4) 0.018(3) 0.047(5) 0.008(3) 0.009(4) -0.001(3)
C546 0.038(5) 0.032(4) 0.032(4) 0.014(3) 0.005(3) 0.003(4)
C547 0.031(3) 0.026(3) 0.034(3) 0.008(2) 0.002(3) 0.001(3)
C548 0.032(4) 0.025(3) 0.042(4) 0.006(3) 0.013(3) -0.009(3)
C549 0.047(5) 0.031(4) 0.026(4) 0.002(3) 0.018(4) -0.013(3)
C550 0.031(3) 0.035(3) 0.024(3) 0.009(2) 0.006(3) -0.003(3)
C551 0.026(4) 0.018(4) 0.023(3) 0.002(3) 0.002(3) -0.002(3)
C552 0.025(4) 0.032(4) 0.026(3) 0.007(3) 0.010(4) -0.006(4)
C553 0.026(4) 0.045(5) 0.039(4) 0.006(3) 0.024(3) -0.001(3)
C554 0.035(5) 0.027(4) 0.028(4) -0.002(3) 0.011(3) 0.002(4)
C555 0.028(4) 0.022(4) 0.031(4) -0.007(3) 0.014(3) 0.001(3)
C556 0.033(4) 0.031(3) 0.023(3) -0.008(3) 0.008(3) -0.008(3)
C557 0.025(3) 0.029(3) 0.030(3) 0.002(3) 0.002(3) -0.003(3)
C558 0.029(3) 0.023(3) 0.031(3) 0.000(2) 0.003(3) -0.008(2)
C559 0.024(5) 0.022(5) 0.038(6) -0.007(4) 0.015(4) -0.006(3)
C560 0.020(3) 0.040(4) 0.038(4) -0.001(3) 0.011(3) -0.016(3)
C101 0.0299(19) 0.0201(17) 0.0366(18) 0.0035(14) 0.0086(15) -0.0041(14)
C106 0.032(2) 0.0313(19) 0.043(2) 0.0060(16) 0.0115(16) -0.0013(16)
C102 0.042(2) 0.0315(19) 0.039(2) 0.0107(16) 0.0051(17) -0.0029(17)
C105 0.035(2) 0.039(2) 0.052(2) -0.0009(18) 0.0180(17) -0.0098(18)
C104 0.051(3) 0.039(2) 0.049(2) -0.0001(18) 0.018(2) -0.020(2)
C103 0.057(3) 0.033(2) 0.047(2) 0.0142(18) 0.013(2) -0.011(2)
P101 0.0260(5) 0.0271(5) 0.0403(5) 0.0071(4) 0.0062(4) -0.0032(4)
C110 0.034(2) 0.040(2) 0.046(2) 0.0114(18) 0.0133(18) 0.0033(17)
C111 0.032(2) 0.044(2) 0.038(2) 0.0076(17) 0.0084(16) 0.0001(17)
C108 0.031(2) 0.046(2) 0.0340(19) 0.0068(17) 0.0044(16) 0.0003(17)
C112 0.035(2) 0.0322(19) 0.0329(19) 0.0028(15) 0.0122(16) -0.0010(16)
C115 0.036(2) 0.041(2) 0.090(3) -0.017(2) 0.033(2) -0.0097(18)
C118 0.060(3) 0.027(2) 0.040(2) 0.0052(17) 0.0009(19) -0.0007(18)
C116 0.031(2) 0.034(2) 0.054(2) -0.0118(19) -0.0018(18) 0.0083(17)
C109 0.041(2) 0.053(2) 0.037(2) 0.0005(18) 0.0146(18) 0.0039(19)
C117 0.066(3) 0.046(2) 0.039(2) 0.0079(19) 0.007(2) 0.015(2)
C114 0.034(2) 0.036(2) 0.076(3) -0.008(2) 0.031(2) -0.0086(17)
C113 0.0177(17) 0.0284(19) 0.045(2) 0.0028(16) 0.0023(15) -0.0002(14)
C107 0.032(2) 0.0266(18) 0.0328(18) 0.0068(15) 0.0094(16) -0.0033(15)
C119 0.029(2) 0.042(2) 0.047(2) 0.0174(17) 0.0052(16) -0.0040(16)
C206 0.0268(19) 0.050(2) 0.047(2) 0.0192(18) 0.0174(16) 0.0058(17)
C204 0.038(2) 0.040(2) 0.060(3) 0.011(2) 0.0163(19) 0.0026(18)
C205 0.036(2) 0.051(2) 0.043(2) 0.0068(19) 0.0171(17) 0.0078(19)
C202 0.030(2) 0.057(3) 0.038(2) 0.0091(18) 0.0131(17) 0.0125(18)
C203 0.033(2) 0.055(3) 0.049(2) 0.025(2) 0.0144(18) 0.0059(19)
C201 0.0247(19) 0.045(2) 0.038(2) 0.0078(17) 0.0119(16) 0.0075(16)
N2 0.055(2) 0.058(2) 0.065(2) 0.0063(19) 0.0158(18) 0.0022(19)
C207 0.028(2) 0.046(2) 0.051(2) 0.005(2) 0.0111(17) 0.0071(19)

loop_
_atom_type_symbol
_atom_type_description
_atom_type_scat_dispersion_real
_atom_type_scat_dispersion_imag
_atom_type_scat_source
C C 0.0033 0.0016 'International Tables Vol C Tables 4.2.6.8 and 6.1.1.4'
H H 0.0000 0.0000 'International Tables Vol C Tables 4.2.6.8 and 6.1.1.4'
N N 0.0061 0.0033 'International Tables Vol C Tables 4.2.6.8 and 6.1.1.4'
P P 0.1023 0.0942 'International Tables Vol C Tables 4.2.6.8 and 6.1.1.4'

loop_
_geom_angle_atom_site_label_1
_geom_angle_atom_site_label_2
_geom_angle_atom_site_label_3
_geom_angle
_geom_angle_site_symmetry_1
_geom_angle_site_symmetry_3
C406 C401 C402 121.4(7) . .
C406 C401 C405 117.2(8) . .
C402 C401 C405 107.4(8) . .
C403 C402 C401 110.8(7) . .
C403 C402 C411 118.6(7) . .
C401 C402 C411 117.4(6) . .
C416 C403 C402 122.1(6) . .
C416 C403 C404 119.8(6) . .
C402 C403 C404 107.6(6) . .
C421 C404 C403 119.1(7) . .
C421 C404 C405 117.9(6) . .
C403 C404 C405 107.5(6) . .
C426 C405 C404 120.9(7) . .
C426 C405 C401 123.2(8) . .
C404 C405 C401 106.5(8) . .
C401 C406 C407 121.6(7) . .
C401 C406 C410 122.6(7) . .
C407 C406 C410 108.5(7) . .
C430 C407 C406 120.5(8) . .
C430 C407 C408 118.6(7) . .
C406 C407 C408 107.7(6) . .
C449 C408 C407 121.5(7) . .
C449 C408 C409 121.1(7) . .
C407 C408 C409 108.2(6) . .
C453 C409 C410 118.4(6) . .
C453 C409 C408 117.8(6) . .
C410 C409 C408 107.2(6) . .
C412 C410 C409 122.1(6) . .
C412 C410 C406 117.5(6) . .
C409 C410 C406 108.2(6) . .
C402 C411 C415 121.2(6) . .
C402 C411 C412 121.5(6) . .
C415 C411 C412 107.2(6) . .
C410 C412 C413 119.4(6) . .
C410 C412 C411 119.3(6) . .
C413 C412 C411 106.9(6) . .
C454 C413 C412 119.3(7) . .
C454 C413 C414 120.5(8) . .
C412 C413 C414 110.2(6) . .
C458 C414 C413 120.8(6) . .
C458 C414 C415 120.7(6) . .
C413 C414 C415 106.7(6) . .
C414 C415 C411 108.9(6) . .
C414 C415 C417 121.6(6) . .
C411 C415 C417 116.2(6) . .
C403 C416 C417 120.3(6) . .
C403 C416 C420 120.9(6) . .
C417 C416 C420 108.1(6) . .
C416 C417 C418 110.0(7) . .
C416 C417 C415 121.4(7) . .
C418 C417 C415 114.5(6) . .
C459 C418 C419 118.8(6) . .
C459 C418 C417 122.0(6) . .
C419 C418 C417 106.3(6) . .
C438 C419 C420 117.2(6) . .
C438 C419 C418 120.4(6) . .
C420 C419 C418 109.2(6) . .
C422 C420 C419 122.9(6) . .
C422 C420 C416 118.9(6) . .
C419 C420 C416 106.3(5) . .
C404 C421 C425 121.7(7) . .
C404 C421 C422 121.2(6) . .
C425 C421 C422 106.2(6) . .
C420 C422 C423 119.4(6) . .
C420 C422 C421 120.0(6) . .
C423 C422 C421 108.6(6) . .
C439 C423 C422 120.4(6) . .
C439 C423 C424 119.0(6) . .
C422 C423 C424 109.1(6) . .
C443 C424 C425 120.2(6) . .
C443 C424 C423 120.4(6) . .
C425 C424 C423 106.0(6) . .
C427 C425 C421 119.9(7) . .
C427 C425 C424 118.8(6) . .
C421 C425 C424 110.1(6) . .
C425 C427 C426 120.0(7) . .
C425 C427 C428 121.0(6) . .
C426 C427 C428 107.6(6) . .
C405 C426 C427 119.3(8) . .
C405 C426 C430 117.7(7) . .
C427 C426 C430 107.2(7) . .
C444 C428 C429 120.3(7) . .
C444 C428 C427 118.6(7) . .
C429 C428 C427 107.7(6) . .
C448 C429 C430 122.9(7) . .
C448 C429 C428 120.1(8) . .
C430 C429 C428 107.4(6) . .
C407 C430 C429 117.9(7) . .
C407 C430 C426 119.5(7) . .
C429 C430 C426 109.9(7) . .
C436 C431 C432 121.0(7) . .
C436 C431 C435 118.2(7) . .
C432 C431 C435 107.2(8) . .
C433 C432 C431 110.3(7) . .
C433 C432 C441 119.7(7) . .
C431 C432 C441 118.5(6) . .
C446 C433 C432 122.0(7) . .
C446 C433 C434 121.9(6) . .
C432 C433 C434 107.2(6) . .
C451 C434 C435 117.3(6) . .
C451 C434 C433 118.2(6) . .
C435 C434 C433 107.8(6) . .
C456 C435 C434 123.0(7) . .
C456 C435 C431 121.2(8) . .
C434 C435 C431 107.2(8) . .
C431 C436 C437 121.6(7) . .
C431 C436 C440 121.5(7) . .
C437 C436 C440 108.2(7) . .
C460 C437 C436 119.4(8) . .
C460 C437 C438 120.6(7) . .
C436 C437 C438 106.5(6) . .
C419 C438 C437 120.1(7) . .
C419 C438 C439 120.4(6) . .
C437 C438 C439 110.0(6) . .
C423 C439 C440 119.4(6) . .
C423 C439 C438 119.7(6) . .
C440 C439 C438 107.3(6) . .
C442 C440 C439 122.2(6) . .
C442 C440 C436 118.5(6) . .
C439 C440 C436 107.8(6) . .
C432 C441 C445 118.8(6) . .
C432 C441 C442 120.3(6) . .
C445 C441 C442 107.5(6) . .
C440 C442 C443 119.9(6) . .
C440 C442 C441 120.1(6) . .
C443 C442 C441 106.4(6) . .
C424 C443 C444 119.5(8) . .
C424 C443 C442 119.0(6) . .
C444 C443 C442 110.8(6) . .
C428 C444 C443 121.9(7) . .
C428 C444 C445 119.7(6) . .
C443 C444 C445 106.0(6) . .
C447 C445 C444 120.6(6) . .
C447 C445 C441 118.1(6) . .
C444 C445 C441 109.2(6) . .
C433 C446 C447 120.6(6) . .
C433 C446 C450 124.4(6) . .
C447 C446 C450 106.9(5) . .
C446 C447 C448 110.6(6) . .
C446 C447 C445 120.7(6) . .
C448 C447 C445 117.3(6) . .
C429 C448 C447 122.0(6) . .
C429 C448 C449 119.8(6) . .
C447 C448 C449 107.8(5) . .
C408 C449 C448 119.1(6) . .
C408 C449 C450 122.3(6) . .
C448 C449 C450 110.4(5) . .
C449 C450 C452 113.2(5) . .
C449 C450 C446 102.1(5) . .
C452 C450 C446 108.7(5) . .
C449 C450 C450 114.4(6) . 2_565
C452 C450 C450 110.8(5) . 2_565
C446 C450 C450 106.8(5) . 2_565
C434 C451 C452 122.3(6) . .
C434 C451 C455 121.3(6) . .
C452 C451 C455 107.2(6) . .
C453 C452 C451 108.7(5) . .
C453 C452 C450 119.8(6) . .
C451 C452 C450 122.6(5) . .
C452 C453 C409 122.8(6) . .
C452 C453 C454 109.1(6) . .
C409 C453 C454 118.9(6) . .
C413 C454 C455 120.0(6) . .
C413 C454 C453 121.6(6) . .
C455 C454 C453 106.4(6) . .
C457 C455 C454 119.5(6) . .
C457 C455 C451 120.1(7) . .
C454 C455 C451 108.4(6) . .
C435 C456 C460 118.3(7) . .
C435 C456 C457 118.2(8) . .
C460 C456 C457 107.2(6) . .
C455 C457 C456 119.8(7) . .
C455 C457 C458 120.8(7) . .
C456 C457 C458 108.4(6) . .
C414 C458 C459 117.9(7) . .
C414 C458 C457 118.4(6) . .
C459 C458 C457 108.8(6) . .
C418 C459 C458 123.1(8) . .
C418 C459 C460 122.6(7) . .
C458 C459 C460 106.3(6) . .
C437 C460 C456 121.0(7) . .
C437 C460 C459 117.4(7) . .
C456 C460 C459 109.0(6) . .
C506 C501 C502 121.7 . .
C506 C501 C505 119.0 . .
C502 C501 C505 108.6 . .
C511 C502 C501 119.2 . .
C511 C502 C503 121.3 . .
C501 C502 C503 108.5 . .
C516 C503 C504 120.9 . .
C516 C503 C502 119.7 . .
C504 C503 C502 108.1 . .
C521 C504 C503 120.5 . .
C521 C504 C505 120.5 . .
C503 C504 C505 107.7 . .
C501 C505 C527 120.8 . .
C501 C505 C504 107.0 . .
C527 C505 C504 118.2 . .
C501 C506 C507 119.0 . .
C501 C506 C510 119.5 . .
C507 C506 C510 107.3 . .
C530 C507 C506 121.4 . .
C530 C507 C508 123.4 . .
C506 C507 C508 106.8 . .
C509 C508 C549 119.9 . .
C509 C508 C507 107.3 . .
C549 C508 C507 113.0 . .
C553 C509 C508 121.1 . .
C553 C509 C510 120.2 . .
C508 C509 C510 109.8 . .
C512 C510 C509 121.7 . .
C512 C510 C506 117.8 . .
C509 C510 C506 108.0 . .
C502 C511 C512 121.0 . .
C502 C511 C515 117.0 . .
C512 C511 C515 109.1 . .
C510 C512 C511 120.6 . .
C510 C512 C513 116.0 . .
C511 C512 C513 107.9 . .
C554 C513 C512 121.7 . .
C554 C513 C514 122.7 . .
C512 C513 C514 105.3 . .
C515 C514 C558 120.7 . .
C515 C514 C513 110.8 . .
C558 C514 C513 114.6 . .
C517 C515 C514 120.6 . .
C517 C515 C511 122.8 . .
C514 C515 C511 106.7 . .
C503 C516 C520 119.9 . .
C503 C516 C517 121.3 . .
C520 C516 C517 105.1 . .
C515 C517 C518 120.3 . .
C515 C517 C516 117.8 . .
C518 C517 C516 108.4 . .
C559 C518 C519 119.4 . .
C559 C518 C517 119.2 . .
C519 C518 C517 109.7 . .
C538 C519 C518 122.1 . .
C538 C519 C520 118.9 . .
C518 C519 C520 107.6 . .
C522 C520 C519 120.2 . .
C522 C520 C516 118.5 . .
C519 C520 C516 109.2 . .
C504 C521 C522 120.0 . .
C504 C521 C525 117.6 . .
C522 C521 C525 108.1 . .
C520 C522 C523 118.5 . .
C520 C522 C521 120.1 . .
C523 C522 C521 108.9 . .
C539 C523 C522 121.3 . .
C539 C523 C524 120.4 . .
C522 C523 C524 109.1 . .
C543 C524 C523 119.6 . .
C543 C524 C525 119.2 . .
C523 C524 C525 106.5 . .
C526 C525 C521 123.3 . .
C526 C525 C524 121.1 . .
C521 C525 C524 107.1 . .
C525 C526 C527 121.6 . .
C525 C526 C528 120.7 . .
C527 C526 C528 104.7 . .
C526 C527 C530 113.3 . .
C526 C527 C505 118.6 . .
C530 C527 C505 116.1 . .
C544 C528 C526 121.1 . .
C544 C528 C529 114.5 . .
C526 C528 C529 111.7 . .
C548 C529 C530 124.8 . .
C548 C529 C528 123.6 . .
C530 C529 C528 101.2 . .
C507 C530 C527 123.4 . .
C507 C530 C529 115.0 . .
C527 C530 C529 109.0 . .
C535 C531 C536 123.3 . .
C535 C531 C532 109.2 . .
C536 C531 C532 119.5 . .
C541 C532 C531 120.7 . .
C541 C532 C533 120.8 . .
C531 C532 C533 106.9 . .
C546 C533 C534 122.2 . .
C546 C533 C532 120.3 . .
C534 C533 C532 106.3 . .
C551 C534 C535 121.9 . .
C551 C534 C533 119.3 . .
C535 C534 C533 110.3 . .
C534 C535 C531 107.1 . .
C534 C535 C556 122.4 . .
C531 C535 C556 123.3 . .
C531 C536 C540 119.7 . .
C531 C536 C537 116.0 . .
C540 C536 C537 107.3 . .
C560 C537 C536 122.7 . .
C560 C537 C538 120.7 . .
C536 C537 C538 108.5 . .
C519 C538 C539 121.1 . .
C519 C538 C537 118.0 . .
C539 C538 C537 105.1 . .
C523 C539 C538 119.7 . .
C523 C539 C540 120.5 . .
C538 C539 C540 110.1 . .
C542 C540 C536 120.2 . .
C542 C540 C539 120.3 . .
C536 C540 C539 108.6 . .
C532 C541 C545 118.8 . .
C532 C541 C542 119.7 . .
C545 C541 C542 109.9 . .
C540 C542 C541 119.7 . .
C540 C542 C543 117.7 . .
C541 C542 C543 106.2 . .
C524 C543 C542 121.4 . .
C524 C543 C544 121.7 . .
C542 C543 C544 106.2 . .
C545 C544 C528 121.4 . .
C545 C544 C543 109.4 . .
C528 C544 C543 116.0 . .
C547 C545 C544 120.4 . .
C547 C545 C541 120.4 . .
C544 C545 C541 108.1 . .
C533 C546 C547 119.9 . .
C533 C546 C550 119.6 . .
C547 C546 C550 106.1 . .
C545 C547 C548 120.6 . .
C545 C547 C546 119.7 . .
C548 C547 C546 107.6 . .
C529 C548 C549 120.0 . .
C529 C548 C547 119.3 . .
C549 C548 C547 109.1 . .
C548 C549 C508 123.6 . .
C548 C549 C550 109.3 . .
C508 C549 C550 117.6 . .
C552 C550 C549 120.9 . .
C552 C550 C546 118.5 . .
C549 C550 C546 108.0 . .
C534 C551 C552 119.8 . .
C534 C551 C555 116.8 . .
C552 C551 C555 108.2 . .
C550 C552 C553 117.9 . .
C550 C552 C551 120.5 . .
C553 C552 C551 109.4 . .
C509 C553 C552 122.0 . .
C509 C553 C554 119.7 . .
C552 C553 C554 108.2 . .
C513 C554 C553 120.5 . .
C513 C554 C555 119.1 . .
C553 C554 C555 106.4 . .
C557 C555 C551 122.4 . .
C557 C555 C554 121.6 . .
C551 C555 C554 107.6 . .
C556 C556 C557 118.1(3) 2_565 .
C556 C556 C535 111.8(2) 2_565 .
C557 C556 C535 107.4 . .
C556 C556 C560 111.6(2) 2_565 .
C557 C556 C560 101.3 . .
C535 C556 C560 105.4 . .
C555 C557 C558 118.3 . .
C555 C557 C556 124.9 . .
C558 C557 C556 109.7 . .
C514 C558 C557 123.4 . .
C514 C558 C559 115.4 . .
C557 C558 C559 111.3 . .
C518 C559 C558 123.7 . .
C518 C559 C560 122.5 . .
C558 C559 C560 105.4 . .
C537 C560 C559 116.9 . .
C537 C560 C556 125.9 . .
C559 C560 C556 109.0 . .
C102 C101 C106 120.2(3) . .
C102 C101 P101 120.8(3) . .
C106 C101 P101 118.9(2) . .
C105 C106 C101 119.5(3) . .
C105 C106 H106 120.3 . .
C101 C106 H106 120.3 . .
C101 C102 C103 119.5(3) . .
C101 C102 H102 120.2 . .
C103 C102 H102 120.2 . .
C104 C105 C106 120.1(3) . .
C104 C105 H105 119.9 . .
C106 C105 H105 119.9 . .
C105 C104 C103 120.9(3) . .
C105 C104 H104 119.6 . .
C103 C104 H104 119.6 . .
C104 C103 C102 119.8(3) . .
C104 C103 H103 120.1 . .
C102 C103 H103 120.1 . .
C113 P101 C119 109.74(16) . .
C113 P101 C101 108.17(14) . .
C119 P101 C101 109.74(14) . .
C113 P101 C107 109.27(14) . .
C119 P101 C107 109.63(16) . .
C101 P101 C107 110.27(14) . .
C111 C110 C109 120.0(3) . .
C111 C110 H110 120.0 . .
C109 C110 H110 120.0 . .
C110 C111 C112 119.3(3) . .
C110 C111 H111 120.3 . .
C112 C111 H111 120.3 . .
C109 C108 C107 119.5(3) . .
C109 C108 H108 120.2 . .
C107 C108 H108 120.2 . .
C107 C112 C111 120.6(3) . .
C107 C112 H112 119.7 . .
C111 C112 H112 119.7 . .
C114 C115 C116 120.2(3) . .
C114 C115 H115 119.9 . .
C116 C115 H115 119.9 . .
C117 C118 C113 120.5(3) . .
C117 C118 H118 119.8 . .
C113 C118 H118 119.8 . .
C115 C116 C117 120.9(3) . .
C115 C116 H116 119.5 . .
C117 C116 H116 119.5 . .
C108 C109 C110 120.8(3) . .
C108 C109 H109 119.6 . .
C110 C109 H109 119.6 . .
C118 C117 C116 119.0(4) . .
C118 C117 H117 120.5 . .
C116 C117 H117 120.5 . .
C115 C114 C113 120.3(4) . .
C115 C114 H114 119.8 . .
C113 C114 H114 119.8 . .
C118 C113 C114 119.1(3) . .
C118 C113 P101 120.6(2) . .
C114 C113 P101 120.2(3) . .
C112 C107 C108 119.7(3) . .
C112 C107 P101 120.7(3) . .
C108 C107 P101 119.6(2) . .
P101 C119 H00A 109.5 . .
P101 C119 H00B 109.5 . .
H00A C119 H00B 109.5 . .
P101 C119 H00C 109.5 . .
H00A C119 H00C 109.5 . .
H00B C119 H00C 109.5 . .
C205 C206 C201 119.5(3) . .
C205 C206 H206 120.2 . .
C201 C206 H206 120.2 . .
C203 C204 C205 120.2(3) . .
C203 C204 H204 119.9 . .
C205 C204 H204 119.9 . .
C206 C205 C204 120.2(3) . .
C206 C205 H205 119.9 . .
C204 C205 H205 119.9 . .
C203 C202 C201 119.2(3) . .
C203 C202 H202 120.4 . .
C201 C202 H202 120.4 . .
C204 C203 C202 120.7(3) . .
C204 C203 H203 119.7 . .
C202 C203 H203 119.7 . .
C206 C201 C202 120.2(3) . .
C206 C201 C207 119.2(3) . .
C202 C201 C207 120.6(3) . .
N2 C207 C201 179.1(4) . .

loop_
_geom_bond_atom_site_label_1
_geom_bond_atom_site_label_2
_geom_bond_distance
_geom_bond_site_symmetry_2
C401 C406 1.374(10) .
C401 C402 1.419(10) .
C401 C405 1.479(10) .
C402 C403 1.412(9) .
C402 C411 1.433(10) .
C403 C416 1.388(8) .
C403 C404 1.466(9) .
C404 C421 1.384(9) .
C404 C405 1.467(10) .
C405 C426 1.383(10) .
C406 C407 1.427(10) .
C406 C410 1.449(10) .
C407 C430 1.422(9) .
C407 C408 1.445(10) .
C408 C449 1.373(9) .
C408 C409 1.457(9) .
C409 C453 1.405(9) .
C409 C410 1.435(9) .
C410 C412 1.412(9) .
C411 C415 1.451(9) .
C411 C412 1.456(8) .
C412 C413 1.432(11) .
C413 C454 1.382(9) .
C413 C414 1.434(9) .
C414 C458 1.377(9) .
C414 C415 1.438(8) .
C415 C417 1.469(10) .
C416 C417 1.392(9) .
C416 C420 1.493(9) .
C417 C418 1.464(10) .
C418 C459 1.344(9) .
C418 C419 1.449(8) .
C419 C438 1.402(9) .
C419 C420 1.444(8) .
C420 C422 1.366(8) .
C421 C425 1.436(9) .
C421 C422 1.482(9) .
C422 C423 1.406(8) .
C423 C439 1.406(9) .
C423 C424 1.474(8) .
C424 C443 1.400(9) .
C424 C425 1.444(9) .
C425 C427 1.386(8) .
C427 C426 1.454(10) .
C427 C428 1.471(10) .
C426 C430 1.460(10) .
C428 C444 1.353(9) .
C428 C429 1.471(9) .
C429 C448 1.355(9) .
C429 C430 1.423(10) .
C431 C436 1.388(10) .
C431 C432 1.415(10) .
C431 C435 1.461(10) .
C432 C433 1.415(9) .
C432 C441 1.444(10) .
C433 C446 1.352(8) .
C433 C434 1.452(9) .
C434 C451 1.385(9) .
C434 C435 1.444(10) .
C435 C456 1.392(10) .
C436 C437 1.428(10) .
C436 C440 1.466(10) .
C437 C460 1.391(9) .
C437 C438 1.431(10) .
C438 C439 1.435(9) .
C439 C440 1.414(9) .
C440 C442 1.392(9) .
C441 C445 1.452(9) .
C441 C442 1.456(8) .
C442 C443 1.441(11) .
C443 C444 1.434(9) .
C444 C445 1.447(8) .
C445 C447 1.440(8) .
C446 C447 1.419(8) .
C446 C450 1.563(8) .
C447 C448 1.430(9) .
C448 C449 1.437(8) .
C449 C450 1.483(8) .
C450 C452 1.513(8) .
C450 C450 1.689(10) 2_565
C451 C452 1.445(9) .
C451 C455 1.461(9) .
C452 C453 1.400(8) .
C453 C454 1.473(8) .
C454 C455 1.435(9) .
C455 C457 1.385(8) .
C456 C460 1.452(10) .
C456 C457 1.459(10) .
C457 C458 1.461(10) .
C458 C459 1.450(9) .
C459 C460 1.487(10) .
C501 C506 1.4235 .
C501 C502 1.4344 .
C501 C505 1.4368 .
C502 C511 1.3923 .
C502 C503 1.4532 .
C503 C516 1.3583 .
C503 C504 1.4248 .
C504 C521 1.3723 .
C504 C505 1.4898 .
C505 C527 1.4703 .
C506 C507 1.4391 .
C506 C510 1.4771 .
C507 C530 1.3478 .
C507 C508 1.5133 .
C508 C509 1.4026 .
C508 C549 1.4272 .
C509 C553 1.3578 .
C509 C510 1.4353 .
C510 C512 1.4270 .
C511 C512 1.4607 .
C511 C515 1.4701 .
C512 C513 1.4662 .
C513 C554 1.3513 .
C513 C514 1.4948 .
C514 C515 1.4129 .
C514 C558 1.4310 .
C515 C517 1.3673 .
C516 C520 1.4713 .
C516 C517 1.4743 .
C517 C518 1.4451 .
C518 C559 1.3276 .
C518 C519 1.4111 .
C519 C538 1.3699 .
C519 C520 1.4575 .
C520 C522 1.3949 .
C521 C522 1.4393 .
C521 C525 1.4648 .
C522 C523 1.4389 .
C523 C539 1.3671 .
C523 C524 1.4499 .
C524 C543 1.3611 .
C524 C525 1.4946 .
C525 C526 1.3464 .
C526 C527 1.3955 .
C526 C528 1.4711 .
C527 C530 1.4233 .
C528 C544 1.4224 .
C528 C529 1.5144 .
C529 C548 1.2602 .
C529 C530 1.5089 .
C531 C535 1.4195 .
C531 C536 1.4215 .
C531 C532 1.4528 .
C532 C541 1.3723 .
C532 C533 1.4533 .
C533 C546 1.3501 .
C533 C534 1.4394 .
C534 C551 1.4086 .
C534 C535 1.4156 .
C535 C556 1.5585 .
C536 C540 1.4234 .
C536 C537 1.4509 .
C537 C560 1.3482 .
C537 C538 1.4886 .
C538 C539 1.4260 .
C539 C540 1.4391 .
C540 C542 1.4066 .
C541 C545 1.4657 .
C541 C542 1.4668 .
C542 C543 1.4682 .
C543 C544 1.5273 .
C544 C545 1.3819 .
C545 C547 1.3664 .
C546 C547 1.4699 .
C546 C550 1.4815 .
C547 C548 1.4643 .
C548 C549 1.4017 .
C549 C550 1.4476 .
C550 C552 1.4124 .
C551 C552 1.4318 .
C551 C555 1.4426 .
C552 C553 1.4223 .
C553 C554 1.4648 .
C554 C555 1.4765 .
C555 C557 1.3644 .
C556 C556 1.499(2) 2_565
C556 C557 1.4996 .
C556 C560 1.5773 .
C557 C558 1.4419 .
C558 C559 1.4587 .
C559 C560 1.4915 .
C101 C102 1.391(4) .
C101 C106 1.395(4) .
C101 P101 1.791(3) .
C106 C105 1.392(4) .
C106 H106 0.9500 .
C102 C103 1.392(4) .
C102 H102 0.9500 .
C105 C104 1.369(5) .
C105 H105 0.9500 .
C104 C103 1.385(5) .
C104 H104 0.9500 .
C103 H103 0.9500 .
P101 C113 1.772(3) .
P101 C119 1.785(3) .
P101 C107 1.794(3) .
C110 C111 1.373(4) .
C110 C109 1.383(4) .
C110 H110 0.9500 .
C111 C112 1.393(4) .
C111 H111 0.9500 .
C108 C109 1.375(5) .
C108 C107 1.386(4) .
C108 H108 0.9500 .
C112 C107 1.377(4) .
C112 H112 0.9500 .
C115 C114 1.365(4) .
C115 C116 1.365(5) .
C115 H115 0.9500 .
C118 C117 1.383(4) .
C118 C113 1.384(4) .
C118 H118 0.9500 .
C116 C117 1.384(5) .
C116 H116 0.9500 .
C109 H109 0.9500 .
C117 H117 0.9500 .
C114 C113 1.394(4) .
C114 H114 0.9500 .
C119 H00A 0.9800 .
C119 H00B 0.9800 .
C119 H00C 0.9800 .
C206 C205 1.375(4) .
C206 C201 1.383(4) .
C206 H206 0.9500 .
C204 C203 1.366(4) .
C204 C205 1.382(4) .
C204 H204 0.9500 .
C205 H205 0.9500 .
C202 C203 1.375(5) .
C202 C201 1.396(4) .
C202 H202 0.9500 .
C203 H203 0.9500 .
C201 C207 1.435(5) .
N2 C207 1.142(4) .
